data_2207578
loop_
_publ_author_name
'Yong-Hong Wen'
'Xue-Mei Li'
'Shu-Sheng Zhang'
'Mao-Jie Li'

_publ_section_title 2-[<i>N</i>-(2-Ethoxyphenyl)carbamoylmethoxy]-<i>N</i>-(2-pyridylmethyl)benzamide
_journal_coeditor_code IS6157
_journal_issue 12
_journal_name_full 'Acta Crystallographica Section E'
_journal_page_first o4333
_journal_page_last o4335
_journal_paper_doi 10.1107/S1600536805038614
_journal_volume 61
_journal_year 2005
_chemical_formula_iupac 'C23 H23 N3 O4'
_chemical_formula_moiety 'C23 H23 N3 O4'
_chemical_formula_sum 'C23 H23 N3 O4'
_chemical_formula_weight 405.44
_chemical_name_systematic
;
2-[N-(2-Ethoxyphenyl)carbamoylmethoxy]-N-(2-pyridylmethyl)benzamide
;
_space_group_IT_number 2
_symmetry_cell_setting triclinic
_symmetry_space_group_name_Hall '-P 1'
_symmetry_space_group_name_H-M 'P -1'
_atom_sites_solution_hydrogens geom
_atom_sites_solution_primary direct
_atom_sites_solution_secondary difmap
_audit_creation_method SHELXL97
_cell_angle_alpha 106.481(3)
_cell_angle_beta 90.471(3)
_cell_angle_gamma 100.828(3)
_cell_formula_units_Z 2
_cell_length_a 8.7109(14)
_cell_length_b 10.8764(17)
_cell_length_c 11.2510(18)
_cell_measurement_reflns_used 1716
_cell_measurement_temperature 293(2)
_cell_measurement_theta_max 25.5
_cell_measurement_theta_min 2.3
_cell_volume 1001.8(3)
_computing_cell_refinement 'SAINT (Siemens, 1996)'
_computing_data_collection 'SMART (Siemens, 1996)'
_computing_data_reduction SAINT
_computing_molecular_graphics SHELXTL
_computing_publication_material
;
SHELXTL, PARST (Nardelli, 1995) and PLATON (Spek, 2003)
;
_computing_structure_refinement SHELXTL
_computing_structure_solution 'SHELXTL (Sheldrick, 1997)'
_diffrn_ambient_temperature 293(2)
_diffrn_detector_area_resol_mean 8.33
_diffrn_measured_fraction_theta_full 0.976
_diffrn_measured_fraction_theta_max 0.976
_diffrn_measurement_device_type 'Siemens SMART 1000 CCD area-detector'
_diffrn_measurement_method \w
_diffrn_radiation_monochromator graphite
_diffrn_radiation_source 'fine-focus sealed tube'
_diffrn_radiation_type MoK\a
_diffrn_radiation_wavelength 0.71073
_diffrn_reflns_av_R_equivalents 0.0149
_diffrn_reflns_av_sigmaI/netI 0.0298
_diffrn_reflns_limit_h_max 10
_diffrn_reflns_limit_h_min -8
_diffrn_reflns_limit_k_max 13
_diffrn_reflns_limit_k_min -13
_diffrn_reflns_limit_l_max 13
_diffrn_reflns_limit_l_min -13
_diffrn_reflns_number 5693
_diffrn_reflns_theta_full 26.05
_diffrn_reflns_theta_max 26.05
_diffrn_reflns_theta_min 1.89
_diffrn_standards_interval_count 0
_diffrn_standards_number 0
_exptl_absorpt_coefficient_mu 0.093
_exptl_absorpt_correction_T_max 0.9926
_exptl_absorpt_correction_T_min 0.9689
_exptl_absorpt_correction_type multi-scan
_exptl_absorpt_process_details '(SADABS; Sheldrick, 1996)'
_exptl_crystal_colour colourless
_exptl_crystal_density_diffrn 1.344
_exptl_crystal_density_method 'not measured'
_exptl_crystal_description block
_exptl_crystal_F_000 428
_exptl_crystal_size_max 0.34
_exptl_crystal_size_mid 0.14
_exptl_crystal_size_min 0.08
_refine_diff_density_max 0.143
_refine_diff_density_min -0.184
_refine_ls_extinction_method none
_refine_ls_goodness_of_fit_ref 1.072
_refine_ls_hydrogen_treatment constr
_refine_ls_matrix_type full
_refine_ls_number_parameters 271
_refine_ls_number_reflns 3863
_refine_ls_number_restraints 0
_refine_ls_restrained_S_all 1.072
_refine_ls_R_factor_all 0.0685
_refine_ls_R_factor_gt 0.0516
_refine_ls_shift/su_max 0.000
_refine_ls_shift/su_mean 0.000
_refine_ls_structure_factor_coef Fsqd
_refine_ls_weighting_details 'calc w = 1/[\s^2^(Fo^2^)+(0.0469P)^2^+0.197P] where P=(Fo^2^+2Fc^2^)/3'
_refine_ls_weighting_scheme calc
_refine_ls_wR_factor_gt 0.1104
_refine_ls_wR_factor_ref 0.1205
_reflns_number_gt 2986
_reflns_number_total 3863
_reflns_threshold_expression I>2\s(I)
_cod_data_source_file is6157.cif
_cod_data_source_block I
_cod_depositor_comments
;
The following automatic conversions were performed:
'_symmetry_cell_setting' value 'Triclinic' changed to 'triclinic'
according to '/home/saulius/struct/CIF-dictionaries/cif_core.dic'
dictionary named 'cif_core.dic' version 2.4.1 from 2010-06-29.

Automatic conversion script
Id: cif_fix_enum 1527 2010-12-29 10:47:43Z saulius 

The following automatic conversions were performed:

'_symmetry_cell_setting' value 'Triclinic' changed to 'triclinic'
according to /home/saulius/struct/CIF-dictionaries/cif_core.dic
dictionary named 'cif_core.dic' version 2.4.1 from 2010-06-29.

Automatic conversion script
Id: cif_fix_values 1715 2011-07-08 13:25:40Z adriana 
;
_cod_database_code 2207578
_cod_database_fobs_code 2207578

loop_
_symmetry_equiv_pos_as_xyz
'x, y, z'
'-x, -y, -z'

loop_
_atom_site_label
_atom_site_fract_x
_atom_site_fract_y
_atom_site_fract_z
_atom_site_U_iso_or_equiv
_atom_site_adp_type
_atom_site_calc_flag
_atom_site_refinement_flags
_atom_site_occupancy
_atom_site_type_symbol
O1 0.69091(19) -0.06042(16) 0.41724(15) 0.0741(5) Uani d . 1 O
O2 0.43012(16) 0.03107(12) 0.15861(11) 0.0493(3) Uani d . 1 O
O3 0.27117(18) -0.17145(13) -0.00895(13) 0.0590(4) Uani d . 1 O
O4 -0.00946(15) 0.03480(12) -0.24412(11) 0.0506(4) Uani d . 1 O
C3 0.7448(3) -0.5204(2) 0.0285(2) 0.0671(6) Uani d . 1 C
H3A 0.7540 -0.6072 0.0141 0.081 Uiso calc R 1 H
N2 0.52390(19) -0.14435(15) 0.24957(14) 0.0475(4) Uani d . 1 N
H2A 0.4634 -0.1294 0.1967 0.057 Uiso calc R 1 H
N3 0.17318(17) -0.04732(14) -0.11231(13) 0.0418(4) Uani d . 1 N
H3B 0.1760 0.0328 -0.1101 0.050 Uiso calc R 1 H
C4 0.6529(3) -0.46523(19) 0.1186(2) 0.0601(6) Uani d . 1 C
H4A 0.5989 -0.5147 0.1659 0.072 Uiso calc R 1 H
C2 0.8227(3) -0.4457(2) -0.0398(2) 0.0638(6) Uani d . 1 C
H2B 0.8852 -0.4804 -0.1022 0.077 Uiso calc R 1 H
C1 0.8058(3) -0.3185(2) -0.0135(2) 0.0611(6) Uani d . 1 C
H1A 0.8597 -0.2676 -0.0595 0.073 Uiso calc R 1 H
N1 0.7170(2) -0.26223(15) 0.07411(15) 0.0501(4) Uani d . 1 N
C5 0.6405(2) -0.33576(17) 0.13931(17) 0.0441(4) Uani d . 1 C
C6 0.5380(3) -0.27722(19) 0.23830(19) 0.0551(5) Uani d . 1 C
H6A 0.4339 -0.3318 0.2216 0.066 Uiso calc R 1 H
H6B 0.5789 -0.2802 0.3177 0.066 Uiso calc R 1 H
C7 0.6033(2) -0.04364(19) 0.34088(17) 0.0452(4) Uani d . 1 C
C8 0.5804(2) 0.09288(18) 0.34938(16) 0.0420(4) Uani d . 1 C
C9 0.6493(2) 0.1908(2) 0.45384(18) 0.0558(5) Uani d . 1 C
H9A 0.7045 0.1688 0.5133 0.067 Uiso calc R 1 H
C10 0.6389(3) 0.3194(2) 0.47286(19) 0.0614(6) Uani d . 1 C
H10A 0.6860 0.3829 0.5443 0.074 Uiso calc R 1 H
C11 0.5590(3) 0.3531(2) 0.38586(19) 0.0580(5) Uani d . 1 C
H11A 0.5521 0.4400 0.3979 0.070 Uiso calc R 1 H
C12 0.4885(2) 0.25873(19) 0.28029(18) 0.0506(5) Uani d . 1 C
H12A 0.4345 0.2822 0.2212 0.061 Uiso calc R 1 H
C13 0.4981(2) 0.12921(17) 0.26206(15) 0.0402(4) Uani d . 1 C
C14 0.3334(2) 0.06154(17) 0.07408(16) 0.0418(4) Uani d . 1 C
H14A 0.3952 0.1192 0.0328 0.050 Uiso calc R 1 H
H14B 0.2539 0.1052 0.1175 0.050 Uiso calc R 1 H
C15 0.2576(2) -0.06568(17) -0.01981(16) 0.0398(4) Uani d . 1 C
C16 0.0808(2) -0.14259(17) -0.21220(15) 0.0394(4) Uani d . 1 C
C17 0.0799(2) -0.27544(18) -0.24339(17) 0.0484(5) Uani d . 1 C
H17A 0.1422 -0.3073 -0.1963 0.058 Uiso calc R 1 H
C18 -0.0132(2) -0.3610(2) -0.34425(19) 0.0568(5) Uani d . 1 C
H18A -0.0138 -0.4501 -0.3643 0.068 Uiso calc R 1 H
C19 -0.1044(3) -0.3149(2) -0.4147(2) 0.0605(6) Uani d . 1 C
H19A -0.1661 -0.3731 -0.4827 0.073 Uiso calc R 1 H
C20 -0.1056(2) -0.1829(2) -0.38562(18) 0.0532(5) Uani d . 1 C
H20A -0.1675 -0.1522 -0.4340 0.064 Uiso calc R 1 H
C21 -0.0141(2) -0.09658(18) -0.28416(16) 0.0422(4) Uani d . 1 C
C22 -0.0884(3) 0.0909(2) -0.32134(18) 0.0551(5) Uani d . 1 C
H22A -0.1995 0.0533 -0.3309 0.066 Uiso calc R 1 H
H22B -0.0471 0.0733 -0.4030 0.066 Uiso calc R 1 H
C23 -0.0624(3) 0.2350(2) -0.2608(2) 0.0738(7) Uani d . 1 C
H23A -0.1132 0.2750 -0.3116 0.111 Uiso calc R 1 H
H23B 0.0479 0.2711 -0.2510 0.111 Uiso calc R 1 H
H23C -0.1053 0.2515 -0.1808 0.111 Uiso calc R 1 H

loop_
_atom_site_aniso_label
_atom_site_aniso_U_11
_atom_site_aniso_U_22
_atom_site_aniso_U_33
_atom_site_aniso_U_12
_atom_site_aniso_U_13
_atom_site_aniso_U_23
O1 0.0787(11) 0.0734(11) 0.0742(10) 0.0078(9) -0.0315(9) 0.0332(9)
O2 0.0654(9) 0.0392(7) 0.0421(7) 0.0137(6) -0.0169(6) 0.0086(6)
O3 0.0815(10) 0.0386(7) 0.0594(9) 0.0111(7) -0.0146(7) 0.0190(6)
O4 0.0575(8) 0.0437(8) 0.0489(8) 0.0135(6) -0.0147(6) 0.0091(6)
C3 0.0850(17) 0.0339(11) 0.0813(16) 0.0200(12) -0.0106(14) 0.0099(11)
N2 0.0559(10) 0.0461(9) 0.0445(9) 0.0160(8) -0.0034(8) 0.0157(8)
N3 0.0509(9) 0.0337(8) 0.0409(8) 0.0098(7) -0.0064(7) 0.0102(6)
C4 0.0717(15) 0.0395(11) 0.0730(14) 0.0054(11) -0.0048(12) 0.0261(11)
C2 0.0788(16) 0.0536(13) 0.0642(14) 0.0315(12) 0.0027(12) 0.0136(11)
C1 0.0738(15) 0.0544(13) 0.0680(14) 0.0261(12) 0.0169(12) 0.0291(11)
N1 0.0621(11) 0.0412(9) 0.0560(10) 0.0190(8) 0.0080(8) 0.0226(8)
C5 0.0493(11) 0.0378(10) 0.0474(10) 0.0081(9) -0.0090(9) 0.0164(8)
C6 0.0645(13) 0.0507(12) 0.0568(12) 0.0122(10) 0.0040(10) 0.0260(10)
C7 0.0428(11) 0.0551(12) 0.0406(10) 0.0073(9) -0.0012(9) 0.0202(9)
C8 0.0402(10) 0.0504(11) 0.0346(9) 0.0048(9) 0.0025(8) 0.0138(8)
C9 0.0564(13) 0.0675(14) 0.0386(10) 0.0018(11) -0.0049(9) 0.0145(10)
C10 0.0725(15) 0.0553(14) 0.0401(11) -0.0044(12) -0.0016(10) -0.0009(10)
C11 0.0722(15) 0.0422(11) 0.0532(12) 0.0097(11) 0.0078(11) 0.0046(10)
C12 0.0605(13) 0.0447(11) 0.0462(11) 0.0127(10) -0.0006(9) 0.0112(9)
C13 0.0416(10) 0.0413(10) 0.0344(9) 0.0051(8) 0.0012(8) 0.0076(8)
C14 0.0501(11) 0.0406(10) 0.0382(9) 0.0140(9) -0.0038(8) 0.0137(8)
C15 0.0455(11) 0.0385(10) 0.0380(9) 0.0103(8) 0.0018(8) 0.0140(8)
C16 0.0387(10) 0.0400(10) 0.0371(9) 0.0057(8) 0.0033(8) 0.0089(8)
C17 0.0518(12) 0.0434(11) 0.0488(11) 0.0090(9) 0.0008(9) 0.0117(9)
C18 0.0628(14) 0.0387(11) 0.0603(13) 0.0036(10) 0.0018(11) 0.0048(10)
C19 0.0578(13) 0.0538(13) 0.0540(12) -0.0027(11) -0.0110(10) -0.0001(10)
C20 0.0482(12) 0.0559(13) 0.0501(11) 0.0060(10) -0.0100(9) 0.0099(10)
C21 0.0401(10) 0.0440(11) 0.0410(10) 0.0073(9) 0.0008(8) 0.0107(8)
C22 0.0603(13) 0.0567(13) 0.0504(11) 0.0167(11) -0.0110(10) 0.0162(10)
C23 0.0922(18) 0.0559(14) 0.0744(15) 0.0227(13) -0.0266(13) 0.0163(12)

loop_
_atom_type_symbol
_atom_type_description
_atom_type_scat_dispersion_real
_atom_type_scat_dispersion_imag
_atom_type_scat_source
C C 0.0033 0.0016 'International Tables Vol C Tables 4.2.6.8 and 6.1.1.4'
H H 0.0000 0.0000 'International Tables Vol C Tables 4.2.6.8 and 6.1.1.4'
N N 0.0061 0.0033 'International Tables Vol C Tables 4.2.6.8 and 6.1.1.4'
O O 0.0106 0.0060 'International Tables Vol C Tables 4.2.6.8 and 6.1.1.4'

loop_
_geom_angle_atom_site_label_1
_geom_angle_atom_site_label_2
_geom_angle_atom_site_label_3
_geom_angle
_geom_angle_publ_flag
C13 O2 C14 118.57(13) ?
C21 O4 C22 117.78(14) ?
C2 C3 C4 118.84(19) ?
C2 C3 H3A 120.6 ?
C4 C3 H3A 120.6 ?
C7 N2 C6 121.29(16) yes
C7 N2 H2A 119.4 ?
C6 N2 H2A 119.4 ?
C15 N3 C16 128.42(15) yes
C15 N3 H3B 115.8 ?
C16 N3 H3B 115.8 ?
C3 C4 C5 120.0(2) ?
C3 C4 H4A 120.0 ?
C5 C4 H4A 120.0 ?
C3 C2 C1 117.9(2) ?
C3 C2 H2B 121.1 ?
C1 C2 H2B 121.1 ?
N1 C1 C2 124.5(2) ?
N1 C1 H1A 117.8 ?
C2 C1 H1A 117.8 ?
C5 N1 C1 117.29(16) ?
N1 C5 C4 121.54(18) ?
N1 C5 C6 119.32(16) ?
C4 C5 C6 119.14(17) ?
N2 C6 C5 115.91(16) ?
N2 C6 H6A 108.3 ?
C5 C6 H6A 108.3 ?
N2 C6 H6B 108.3 ?
C5 C6 H6B 108.3 ?
H6A C6 H6B 107.4 ?
O1 C7 N2 121.45(18) ?
O1 C7 C8 119.87(18) ?
N2 C7 C8 118.67(15) ?
C9 C8 C13 117.35(18) ?
C9 C8 C7 116.24(17) ?
C13 C8 C7 126.41(16) ?
C10 C9 C8 122.34(19) ?
C10 C9 H9A 118.8 ?
C8 C9 H9A 118.8 ?
C11 C10 C9 119.41(19) ?
C11 C10 H10A 120.3 ?
C9 C10 H10A 120.3 ?
C10 C11 C12 120.24(19) ?
C10 C11 H11A 119.9 ?
C12 C11 H11A 119.9 ?
C11 C12 C13 120.13(19) ?
C11 C12 H12A 119.9 ?
C13 C12 H12A 119.9 ?
O2 C13 C12 122.62(16) ?
O2 C13 C8 116.86(15) ?
C12 C13 C8 120.52(17) ?
O2 C14 C15 107.39(14) ?
O2 C14 H14A 110.2 ?
C15 C14 H14A 110.2 ?
O2 C14 H14B 110.2 ?
C15 C14 H14B 110.2 ?
H14A C14 H14B 108.5 ?
O3 C15 N3 125.36(17) ?
O3 C15 C14 122.11(16) ?
N3 C15 C14 112.51(14) ?
C17 C16 C21 119.00(17) ?
C17 C16 N3 124.60(16) ?
C21 C16 N3 116.40(15) ?
C18 C17 C16 120.29(18) ?
C18 C17 H17A 119.9 ?
C16 C17 H17A 119.9 ?
C19 C18 C17 120.28(19) ?
C19 C18 H18A 119.9 ?
C17 C18 H18A 119.9 ?
C18 C19 C20 120.56(19) ?
C18 C19 H19A 119.7 ?
C20 C19 H19A 119.7 ?
C19 C20 C21 119.65(19) ?
C19 C20 H20A 120.2 ?
C21 C20 H20A 120.2 ?
O4 C21 C20 124.95(17) ?
O4 C21 C16 114.83(15) ?
C20 C21 C16 120.21(17) ?
O4 C22 C23 107.97(16) ?
O4 C22 H22A 110.1 ?
C23 C22 H22A 110.1 ?
O4 C22 H22B 110.1 ?
C23 C22 H22B 110.1 ?
H22A C22 H22B 108.4 ?
C22 C23 H23A 109.5 ?
C22 C23 H23B 109.5 ?
H23A C23 H23B 109.5 ?
C22 C23 H23C 109.5 ?
H23A C23 H23C 109.5 ?
H23B C23 H23C 109.5 ?

loop_
_geom_bond_atom_site_label_1
_geom_bond_atom_site_label_2
_geom_bond_distance
_geom_bond_publ_flag
O1 C7 1.218(2) yes
O2 C13 1.375(2) yes
O2 C14 1.4126(19) yes
O3 C15 1.218(2) yes
O4 C21 1.363(2) yes
O4 C22 1.431(2) yes
C3 C2 1.366(3) ?
C3 C4 1.370(3) ?
C3 H3A 0.9300 ?
N2 C7 1.341(2) yes
N2 C6 1.443(2) yes
N2 H2A 0.8600 ?
N3 C15 1.351(2) yes
N3 C16 1.413(2) yes
N3 H3B 0.8600 ?
C4 C5 1.386(3) ?
C4 H4A 0.9300 ?
C2 C1 1.367(3) ?
C2 H2B 0.9300 ?
C1 N1 1.339(2) ?
C1 H1A 0.9300 ?
N1 C5 1.327(2) ?
C5 C6 1.507(3) ?
C6 H6A 0.9700 ?
C6 H6B 0.9700 ?
C7 C8 1.512(3) ?
C8 C9 1.383(3) ?
C8 C13 1.397(2) ?
C9 C10 1.374(3) ?
C9 H9A 0.9300 ?
C10 C11 1.366(3) ?
C10 H10A 0.9300 ?
C11 C12 1.379(3) ?
C11 H11A 0.9300 ?
C12 C13 1.383(3) ?
C12 H12A 0.9300 ?
C14 C15 1.511(3) ?
C14 H14A 0.9700 ?
C14 H14B 0.9700 ?
C16 C17 1.385(2) ?
C16 C21 1.401(2) ?
C17 C18 1.383(3) ?
C17 H17A 0.9300 ?
C18 C19 1.369(3) ?
C18 H18A 0.9300 ?
C19 C20 1.382(3) ?
C19 H19A 0.9300 ?
C20 C21 1.384(3) ?
C20 H20A 0.9300 ?
C22 C23 1.493(3) ?
C22 H22A 0.9700 ?
C22 H22B 0.9700 ?
C23 H23A 0.9600 ?
C23 H23B 0.9600 ?
C23 H23C 0.9600 ?

loop_
_geom_hbond_atom_site_label_D
_geom_hbond_atom_site_label_H
_geom_hbond_atom_site_label_A
_geom_hbond_site_symmetry_A
_geom_hbond_distance_DH
_geom_hbond_distance_HA
_geom_hbond_distance_DA
_geom_hbond_angle_DHA
_geom_hbond_publ_flag
N2 H2A O2 1_555 0.86 1.98 2.652(2) 134 yes
N3 H3B O4 1_555 0.86 2.21 2.603(2) 108 yes
N3 H3B N1 2_655 0.86 2.41 3.224(2) 158 yes
C3 H3A O3 2_645 0.93 2.36 3.272(3) 166 yes
C6 H6B O1 1_555 0.97 2.35 2.733(3) 103 yes
C9 H9A O1 1_555 0.93 2.40 2.739(3) 101 yes
C14 H14A N1 2_655 0.97 2.54 3.186(3) 124 yes
C17 H17A O3 1_555 0.93 2.34 2.922(2) 121 yes
C23 H23B Cg1 2_655 0.96 2.73 3.546(3) 136 yes

loop_
_geom_torsion_atom_site_label_1
_geom_torsion_atom_site_label_2
_geom_torsion_atom_site_label_3
_geom_torsion_atom_site_label_4
_geom_torsion
C2 C3 C4 C5 -0.1(3)
C4 C3 C2 C1 0.6(3)
C3 C2 C1 N1 -0.6(4)
C2 C1 N1 C5 0.0(3)
C1 N1 C5 C4 0.5(3)
C1 N1 C5 C6 -179.53(18)
C3 C4 C5 N1 -0.5(3)
C3 C4 C5 C6 179.6(2)
C7 N2 C6 C5 -102.4(2)
N1 C5 C6 N2 3.5(3)
C4 C5 C6 N2 -176.60(18)
C6 N2 C7 O1 0.4(3)
C6 N2 C7 C8 -178.52(16)
O1 C7 C8 C9 -6.9(3)
N2 C7 C8 C9 172.08(17)
O1 C7 C8 C13 172.59(18)
N2 C7 C8 C13 -8.5(3)
C13 C8 C9 C10 -0.1(3)
C7 C8 C9 C10 179.38(18)
C8 C9 C10 C11 -0.4(3)
C9 C10 C11 C12 0.4(3)
C10 C11 C12 C13 0.2(3)
C14 O2 C13 C12 -6.7(3)
C14 O2 C13 C8 173.98(15)
C11 C12 C13 O2 180.00(17)
C11 C12 C13 C8 -0.7(3)
C9 C8 C13 O2 -179.99(16)
C7 C8 C13 O2 0.5(3)
C9 C8 C13 C12 0.7(3)
C7 C8 C13 C12 -178.77(17)
C13 O2 C14 C15 -172.42(14)
C16 N3 C15 O3 2.0(3)
C16 N3 C15 C14 -176.63(16)
O2 C14 C15 O3 7.1(2)
O2 C14 C15 N3 -174.30(14)
C15 N3 C16 C17 -10.5(3)
C15 N3 C16 C21 170.32(16)
C21 C16 C17 C18 0.1(3)
N3 C16 C17 C18 -179.05(17)
C16 C17 C18 C19 0.5(3)
C17 C18 C19 C20 -0.4(3)
C18 C19 C20 C21 -0.2(3)
C22 O4 C21 C20 -8.7(3)
C22 O4 C21 C16 172.58(15)
C19 C20 C21 O4 -177.79(18)
C19 C20 C21 C16 0.9(3)
C17 C16 C21 O4 177.98(16)
N3 C16 C21 O4 -2.8(2)
C17 C16 C21 C20 -0.8(3)
N3 C16 C21 C20 178.44(16)
C21 O4 C22 C23 -178.11(18)

loop_
_cod_related_entry_id
_cod_related_entry_database
_cod_related_entry_code
1 ChemSpider 21126862
